data_7216365
loop_
_publ_author_name
'Fernando, Isurika R.'
'Mo, Yirong'
'Mezei, Gellert'

_publ_section_title
;
 Metal-binding studies of linear rigid-axle [2]pseudorotaxanes with in
 situ generated anionic metal halide complexes
;
_journal_issue 31
_journal_name_full CrystEngComm
_journal_page_first 7320
_journal_paper_doi 10.1039/C4CE00789A
_journal_volume 16
_journal_year 2014
_chemical_formula_sum 'C52 H52 Br6 Hg2 N4 O8'
_chemical_formula_weight 1741.62
_chemical_name_systematic
; 
 ? 
;
_space_group_IT_number 2
_symmetry_cell_setting triclinic
_symmetry_space_group_name_Hall '-P 1'
_symmetry_space_group_name_H-M 'P -1'
_atom_sites_solution_hydrogens geom
_atom_sites_solution_primary direct
_atom_sites_solution_secondary difmap
_audit_creation_method SHELXL-97
_cell_angle_alpha 94.8350(10)
_cell_angle_beta 106.3330(10)
_cell_angle_gamma 103.1390(10)
_cell_formula_units_Z 1
_cell_length_a 9.82030(10)
_cell_length_b 11.5983(2)
_cell_length_c 12.8782(2)
_cell_measurement_reflns_used 9871
_cell_measurement_temperature 100(2)
_cell_measurement_theta_max 30.28
_cell_measurement_theta_min 2.27
_cell_volume 1353.42(4)
_computing_cell_refinement 'Bruker SAINT'
_computing_data_collection 'Bruker APEX2'
_computing_data_reduction 'Bruker SAINT'
_computing_molecular_graphics 'Bruker SHELXTL'
_computing_publication_material 'Bruker SHELXTL'
_computing_structure_refinement 'SHELXL-97 (Sheldrick, 2008)'
_computing_structure_solution 'SHELXS-97 (Sheldrick, 2008)'
_diffrn_ambient_temperature 100(2)
_diffrn_measured_fraction_theta_full 0.995
_diffrn_measured_fraction_theta_max 0.995
_diffrn_measurement_device_type 'Bruker APEX-II CCD'
_diffrn_measurement_method '\f and \w scans'
_diffrn_radiation_monochromator graphite
_diffrn_radiation_source 'fine-focus sealed tube'
_diffrn_radiation_type MoK\a
_diffrn_radiation_wavelength 0.71073
_diffrn_reflns_av_R_equivalents 0.0350
_diffrn_reflns_av_sigmaI/netI 0.0213
_diffrn_reflns_limit_h_max 13
_diffrn_reflns_limit_h_min -13
_diffrn_reflns_limit_k_max 16
_diffrn_reflns_limit_k_min -16
_diffrn_reflns_limit_l_max 18
_diffrn_reflns_limit_l_min -18
_diffrn_reflns_number 58173
_diffrn_reflns_theta_full 30.03
_diffrn_reflns_theta_max 30.03
_diffrn_reflns_theta_min 1.67
_exptl_absorpt_coefficient_mu 10.150
_exptl_absorpt_correction_T_max 0.7461
_exptl_absorpt_correction_T_min 0.4598
_exptl_absorpt_correction_type multi-scan
_exptl_crystal_colour blue/red
_exptl_crystal_density_diffrn 2.137
_exptl_crystal_density_method 'not measured'
_exptl_crystal_description block
_exptl_crystal_F_000 826
_exptl_crystal_size_max 0.40
_exptl_crystal_size_mid 0.25
_exptl_crystal_size_min 0.13
_refine_diff_density_max 1.224
_refine_diff_density_min -1.386
_refine_diff_density_rms 0.112
_refine_ls_extinction_method none
_refine_ls_goodness_of_fit_ref 1.011
_refine_ls_hydrogen_treatment constr
_refine_ls_matrix_type full
_refine_ls_number_parameters 325
_refine_ls_number_reflns 7890
_refine_ls_number_restraints 0
_refine_ls_restrained_S_all 1.011
_refine_ls_R_factor_all 0.0275
_refine_ls_R_factor_gt 0.0226
_refine_ls_shift/su_max 0.001
_refine_ls_shift/su_mean 0.000
_refine_ls_structure_factor_coef Fsqd
_refine_ls_weighting_details 'calc w=1/[\s^2^(Fo^2^)+(0.0128P)^2^+3.9827P] where P=(Fo^2^+2Fc^2^)/3'
_refine_ls_weighting_scheme calc
_refine_ls_wR_factor_gt 0.0479
_refine_ls_wR_factor_ref 0.0495
_reflns_number_gt 7162
_reflns_number_total 7890
_reflns_threshold_expression >2sigma(I)
_cod_data_source_file c4ce00789a2.cif
_cod_data_source_block 1[Hg2Br6]
_cod_depositor_comments
;
The following automatic conversions were performed:

'_symmetry_cell_setting' value 'Triclinic' changed to 'triclinic'
according to
/usr/data/users/saulius/crontab/automatic-downloads/rss-feeds/RSC/lib/dictionaries/cif_core.dic
dictionary named 'cif_core.dic' version 2.4.2 from 2011-04-26.

Automatic conversion script
Id: cif_fix_values 2281 2013-09-26 08:29:07Z andrius 

 Adding full bibliography for 7216357--7216370.cif.
;
_cod_original_cell_volume 1353.42(3)
_cod_original_sg_symbol_H-M 'P-1   '
_cod_database_code 7216365

loop_
_symmetry_equiv_pos_as_xyz
'x, y, z'
'-x, -y, -z'

loop_
_atom_site_label
_atom_site_type_symbol
_atom_site_fract_x
_atom_site_fract_y
_atom_site_fract_z
_atom_site_U_iso_or_equiv
_atom_site_adp_type
_atom_site_occupancy
_atom_site_symmetry_multiplicity
_atom_site_calc_flag
_atom_site_refinement_flags
Hg1 Hg 0.572492(12) 0.164369(9) 0.076055(9) 0.02087(3) Uani 1 1 d .
Br3 Br 0.42563(4) -0.03880(3) 0.11952(2) 0.02826(7) Uani 1 1 d .
Br2 Br 0.43058(4) 0.31595(3) 0.02847(3) 0.03251(7) Uani 1 1 d .
Br1 Br 0.83670(4) 0.20790(3) 0.19453(3) 0.03400(7) Uani 1 1 d .
O1 O 0.1143(2) 0.04336(17) 0.27924(15) 0.0202(4) Uani 1 1 d .
O3 O 0.1512(2) -0.40329(18) 0.14869(16) 0.0222(4) Uani 1 1 d .
O4 O 0.5481(2) 0.35393(18) 0.68247(17) 0.0235(4) Uani 1 1 d .
O2 O 0.0573(2) -0.18452(18) 0.13122(16) 0.0260(4) Uani 1 1 d .
N2 N 0.1804(3) 0.7649(2) 0.45098(18) 0.0173(4) Uani 1 1 d .
N1 N -0.2215(3) 0.5014(2) 0.3901(2) 0.0290(6) Uani 1 1 d .
C15 C 0.3841(3) 0.2545(2) 0.5116(2) 0.0197(5) Uani 1 1 d .
C26 C 0.0702(3) 0.0231(2) 0.1616(2) 0.0219(5) Uani 1 1 d .
H26A H 0.1559 0.0303 0.1368 0.026 Uiso 1 1 calc R
H26B H 0.0203 0.0823 0.1330 0.026 Uiso 1 1 calc R
C7 C 0.3427(3) 0.8999(2) 0.3838(2) 0.0194(5) Uani 1 1 d .
H7 H 0.3674 0.9282 0.3242 0.023 Uiso 1 1 calc R
C16 C 0.2612(3) 0.1603(2) 0.4487(2) 0.0179(5) Uani 1 1 d .
C8 C 0.4343(3) 0.9492(2) 0.4898(2) 0.0166(5) Uani 1 1 d .
C20 C 0.4207(3) 0.2687(2) 0.6283(2) 0.0202(5) Uani 1 1 d .
C11 C 0.2271(3) 0.1426(2) 0.3322(2) 0.0197(5) Uani 1 1 d .
C18 C 0.2101(3) 0.1074(3) 0.6138(2) 0.0225(5) Uani 1 1 d .
H18 H 0.1515 0.0600 0.6479 0.027 Uiso 1 1 calc R
C25 C -0.0317(3) -0.1013(3) 0.1210(2) 0.0243(6) Uani 1 1 d .
H25A H -0.0982 -0.1181 0.1644 0.029 Uiso 1 1 calc R
H25B H -0.0897 -0.1079 0.0451 0.029 Uiso 1 1 calc R
C5 C -0.1606(3) 0.5783(3) 0.4837(3) 0.0261(6) Uani 1 1 d .
H5 H -0.2087 0.5719 0.5365 0.031 Uiso 1 1 calc R
C4 C -0.0303(3) 0.6672(3) 0.5077(2) 0.0223(5) Uani 1 1 d .
H4 H 0.0063 0.7203 0.5733 0.027 Uiso 1 1 calc R
C9 C 0.3948(3) 0.8992(2) 0.5757(2) 0.0191(5) Uani 1 1 d .
H9 H 0.4535 0.9288 0.6476 0.023 Uiso 1 1 calc R
C23 C 0.1173(3) -0.3503(2) 0.0520(2) 0.0236(6) Uani 1 1 d .
H23A H 0.0856 -0.4116 -0.0122 0.028 Uiso 1 1 calc R
H23B H 0.2042 -0.2921 0.0497 0.028 Uiso 1 1 calc R
C17 C 0.1746(3) 0.0867(2) 0.5021(2) 0.0204(5) Uani 1 1 d .
H17 H 0.0940 0.0246 0.4611 0.024 Uiso 1 1 calc R
C12 C 0.3070(3) 0.2199(3) 0.2819(2) 0.0225(5) Uani 1 1 d .
H12 H 0.2820 0.2095 0.2059 0.027 Uiso 1 1 calc R
C6 C 0.2169(3) 0.8104(2) 0.3662(2) 0.0206(5) Uani 1 1 d .
H6 H 0.1557 0.7805 0.2949 0.025 Uiso 1 1 calc R
C1 C -0.1492(4) 0.5119(3) 0.3164(3) 0.0292(6) Uani 1 1 d .
H1 H -0.1909 0.4602 0.2499 0.035 Uiso 1 1 calc R
C3 C 0.0430(3) 0.6740(2) 0.4304(2) 0.0191(5) Uani 1 1 d .
C19 C 0.3336(3) 0.1990(3) 0.6784(2) 0.0225(5) Uani 1 1 d .
H19 H 0.3559 0.2121 0.7542 0.027 Uiso 1 1 calc R
C22 C 0.2650(3) -0.4635(3) 0.1558(3) 0.0268(6) Uani 1 1 d .
H22A H 0.2526 -0.5038 0.0833 0.032 Uiso 1 1 calc R
H22B H 0.2544 -0.5244 0.2023 0.032 Uiso 1 1 calc R
C14 C 0.4674(3) 0.3318(2) 0.4583(2) 0.0220(5) Uani 1 1 d .
H14 H 0.5487 0.3933 0.4993 0.026 Uiso 1 1 calc R
C10 C 0.2704(3) 0.8072(2) 0.5550(2) 0.0189(5) Uani 1 1 d .
H10 H 0.2474 0.7734 0.6129 0.023 Uiso 1 1 calc R
C24 C -0.0023(3) -0.2898(3) 0.0513(2) 0.0240(6) Uani 1 1 d .
H24A H -0.0410 -0.2691 -0.0206 0.029 Uiso 1 1 calc R
H24B H -0.0820 -0.3434 0.0680 0.029 Uiso 1 1 calc R
C21 C 0.5832(3) 0.3816(3) 0.7996(2) 0.0267(6) Uani 1 1 d .
H21A H 0.5785 0.3086 0.8316 0.032 Uiso 1 1 calc R
H21B H 0.5131 0.4203 0.8177 0.032 Uiso 1 1 calc R
C13 C 0.4268(3) 0.3148(2) 0.3464(3) 0.0235(6) Uani 1 1 d .
H13 H 0.4795 0.3671 0.3119 0.028 Uiso 1 1 calc R
C2 C -0.0156(3) 0.5951(3) 0.3322(2) 0.0241(6) Uani 1 1 d .
H2 H 0.0323 0.5977 0.2793 0.029 Uiso 1 1 calc R

loop_
_atom_site_aniso_label
_atom_site_aniso_U_11
_atom_site_aniso_U_22
_atom_site_aniso_U_33
_atom_site_aniso_U_23
_atom_site_aniso_U_13
_atom_site_aniso_U_12
Hg1 0.02207(5) 0.01900(5) 0.02165(5) 0.00209(3) 0.00702(4) 0.00570(4)
Br3 0.04196(18) 0.02063(13) 0.02312(14) 0.00014(10) 0.01887(13) 0.00019(12)
Br2 0.04042(18) 0.03537(16) 0.03386(16) 0.01085(13) 0.01751(14) 0.02417(14)
Br1 0.02656(15) 0.0530(2) 0.02352(14) 0.00247(13) 0.00671(12) 0.01514(14)
O1 0.0222(10) 0.0213(9) 0.0147(9) 0.0024(7) 0.0043(7) 0.0027(8)
O3 0.0201(10) 0.0218(9) 0.0206(10) 0.0029(7) 0.0025(8) 0.0022(8)
O4 0.0198(10) 0.0224(10) 0.0223(10) -0.0010(8) 0.0035(8) -0.0009(8)
O2 0.0300(11) 0.0213(10) 0.0184(9) -0.0023(8) -0.0032(8) 0.0061(8)
N2 0.0208(11) 0.0169(10) 0.0154(10) 0.0039(8) 0.0058(8) 0.0064(9)
N1 0.0241(13) 0.0243(12) 0.0373(15) 0.0090(11) 0.0077(11) 0.0047(10)
C15 0.0200(13) 0.0168(12) 0.0230(13) 0.0011(10) 0.0067(10) 0.0067(10)
C26 0.0293(15) 0.0220(13) 0.0158(12) 0.0038(10) 0.0067(11) 0.0095(11)
C7 0.0269(14) 0.0186(12) 0.0141(11) 0.0045(9) 0.0072(10) 0.0067(10)
C16 0.0187(12) 0.0153(11) 0.0199(12) 0.0016(9) 0.0049(10) 0.0062(10)
C8 0.0193(13) 0.0174(11) 0.0153(11) 0.0029(9) 0.0068(10) 0.0073(10)
C20 0.0169(12) 0.0185(12) 0.0226(13) -0.0011(10) 0.0035(10) 0.0045(10)
C11 0.0218(13) 0.0175(12) 0.0207(13) 0.0032(10) 0.0064(10) 0.0070(10)
C18 0.0208(13) 0.0251(13) 0.0227(13) 0.0044(11) 0.0090(11) 0.0054(11)
C25 0.0232(14) 0.0291(14) 0.0167(12) 0.0016(11) 0.0008(11) 0.0067(12)
C5 0.0203(14) 0.0288(15) 0.0330(16) 0.0108(12) 0.0102(12) 0.0095(12)
C4 0.0200(13) 0.0242(13) 0.0246(14) 0.0051(11) 0.0066(11) 0.0095(11)
C9 0.0205(13) 0.0239(13) 0.0147(11) 0.0044(10) 0.0065(10) 0.0078(10)
C23 0.0284(15) 0.0179(12) 0.0180(12) 0.0003(10) 0.0040(11) -0.0013(11)
C17 0.0193(13) 0.0199(12) 0.0208(13) 0.0013(10) 0.0061(10) 0.0035(10)
C12 0.0260(14) 0.0219(13) 0.0224(13) 0.0059(10) 0.0100(11) 0.0080(11)
C6 0.0276(14) 0.0194(12) 0.0138(11) 0.0043(9) 0.0046(10) 0.0058(11)
C1 0.0315(16) 0.0208(13) 0.0295(15) 0.0030(11) 0.0038(13) 0.0026(12)
C3 0.0195(13) 0.0172(11) 0.0207(12) 0.0064(10) 0.0043(10) 0.0065(10)
C19 0.0208(13) 0.0258(13) 0.0190(13) 0.0018(10) 0.0052(10) 0.0043(11)
C22 0.0241(15) 0.0208(13) 0.0289(15) -0.0033(11) 0.0023(12) 0.0029(11)
C14 0.0218(13) 0.0160(12) 0.0298(14) 0.0028(10) 0.0099(11) 0.0057(10)
C10 0.0219(13) 0.0224(12) 0.0143(11) 0.0053(9) 0.0066(10) 0.0074(10)
C24 0.0251(14) 0.0217(13) 0.0161(12) -0.0014(10) -0.0022(10) 0.0007(11)
C21 0.0240(15) 0.0259(14) 0.0243(14) -0.0049(11) 0.0032(11) 0.0037(12)
C13 0.0257(14) 0.0188(12) 0.0304(15) 0.0094(11) 0.0134(12) 0.0063(11)
C2 0.0289(15) 0.0203(13) 0.0232(13) 0.0070(10) 0.0078(12) 0.0059(11)

loop_
_atom_type_symbol
_atom_type_description
_atom_type_scat_dispersion_real
_atom_type_scat_dispersion_imag
_atom_type_scat_source
C C 0.0033 0.0016 'International Tables Vol C Tables 4.2.6.8 and 6.1.1.4'
H H 0.0000 0.0000 'International Tables Vol C Tables 4.2.6.8 and 6.1.1.4'
N N 0.0061 0.0033 'International Tables Vol C Tables 4.2.6.8 and 6.1.1.4'
O O 0.0106 0.0060 'International Tables Vol C Tables 4.2.6.8 and 6.1.1.4'
Br Br -0.2901 2.4595 'International Tables Vol C Tables 4.2.6.8 and 6.1.1.4'
Hg Hg -2.3894 9.2266 'International Tables Vol C Tables 4.2.6.8 and 6.1.1.4'

loop_
_geom_angle_atom_site_label_1
_geom_angle_atom_site_label_2
_geom_angle_atom_site_label_3
_geom_angle
_geom_angle_site_symmetry_3
Br2 Hg1 Br1 125.957(13) .
Br2 Hg1 Br3 115.718(12) .
Br1 Hg1 Br3 107.633(12) .
Br2 Hg1 Br3 108.278(11) 2_655
Br1 Hg1 Br3 102.632(11) 2_655
Br3 Hg1 Br3 89.451(9) 2_655
Hg1 Br3 Hg1 90.548(9) 2_655
C11 O1 C26 117.0(2) .
C23 O3 C22 113.2(2) .
C20 O4 C21 116.9(2) .
C24 O2 C25 114.7(2) .
C6 N2 C10 119.7(2) .
C6 N2 C3 119.8(2) .
C10 N2 C3 120.5(2) .
C1 N1 C5 116.5(3) .
C16 C15 C20 118.2(3) .
C16 C15 C14 120.0(3) .
C20 C15 C14 121.8(3) .
O1 C26 C25 108.3(2) .
C6 C7 C8 120.8(2) .
C15 C16 C17 119.8(2) .
C15 C16 C11 118.6(3) .
C17 C16 C11 121.7(2) .
C7 C8 C9 116.9(2) .
C7 C8 C8 121.3(3) 2_676
C9 C8 C8 121.8(3) 2_676
O4 C20 C19 124.6(3) .
O4 C20 C15 114.2(2) .
C19 C20 C15 121.2(3) .
C12 C11 O1 125.2(3) .
C12 C11 C16 120.6(3) .
O1 C11 C16 114.2(2) .
C17 C18 C19 121.4(3) .
O2 C25 C26 107.6(2) .
N1 C5 C4 124.4(3) .
C3 C4 C5 117.5(3) .
C10 C9 C8 120.8(2) .
O3 C23 C24 109.6(2) .
C18 C17 C16 119.8(3) .
C11 C12 C13 119.7(3) .
N2 C6 C7 120.9(2) .
N1 C1 C2 124.4(3) .
C4 C3 C2 120.0(3) .
C4 C3 N2 120.1(2) .
C2 C3 N2 119.9(3) .
C20 C19 C18 119.4(3) .
O3 C22 C21 113.6(2) 2_656
C13 C14 C15 119.4(3) .
N2 C10 C9 120.7(2) .
O2 C24 C23 108.5(2) .
O4 C21 C22 108.4(3) 2_656
C14 C13 C12 121.7(3) .
C3 C2 C1 117.1(3) .

loop_
_geom_bond_atom_site_label_1
_geom_bond_atom_site_label_2
_geom_bond_distance
_geom_bond_site_symmetry_2
Hg1 Br2 2.4948(3) .
Hg1 Br1 2.5225(3) .
Hg1 Br3 2.6604(3) .
Hg1 Br3 2.8081(3) 2_655
Br3 Hg1 2.8081(3) 2_655
O1 C11 1.371(3) .
O1 C26 1.437(3) .
O3 C23 1.424(3) .
O3 C22 1.433(4) .
O4 C20 1.363(3) .
O4 C21 1.440(4) .
O2 C24 1.421(3) .
O2 C25 1.432(4) .
N2 C6 1.353(3) .
N2 C10 1.358(3) .
N2 C3 1.452(4) .
N1 C1 1.334(4) .
N1 C5 1.334(4) .
C15 C16 1.417(4) .
C15 C20 1.429(4) .
C15 C14 1.426(4) .
C26 C25 1.510(4) .
C7 C6 1.369(4) .
C7 C8 1.395(4) .
C16 C17 1.422(4) .
C16 C11 1.428(4) .
C8 C9 1.398(4) .
C8 C8 1.480(5) 2_676
C20 C19 1.373(4) .
C11 C12 1.379(4) .
C18 C17 1.368(4) .
C18 C19 1.411(4) .
C5 C4 1.385(4) .
C4 C3 1.381(4) .
C9 C10 1.370(4) .
C23 C24 1.496(4) .
C12 C13 1.412(4) .
C1 C2 1.390(4) .
C3 C2 1.387(4) .
C22 C21 1.495(4) 2_656
C14 C13 1.366(4) .
C21 C22 1.495(4) 2_656
